data_4337039
loop_
_publ_author_name
'Dani Peri'
'Jim Ciston'
'Felipe G\'andara'
'Yingbo Zhao'
'Omar M. Yaghi'

_publ_section_title
;
 Crystalline Fibers of Metal-Peptide Double Ladders
;
_journal_name_full 'Inorganic Chemistry'
_journal_page_first 13818
_journal_page_last 13820
_journal_paper_doi 10.1021/ic402435z
_journal_volume 52
_journal_year 2013
_chemical_absolute_configuration syn
_chemical_formula_moiety 'C30 H30 Cd N5 O14'
_chemical_formula_sum 'C30 H30 Cd N5 O14'
_chemical_formula_weight 796.99
_chemical_name_systematic
; 
 ? 
;
_space_group_IT_number 4
_symmetry_cell_setting monoclinic
_symmetry_space_group_name_Hall 'P 2yb'
_symmetry_space_group_name_H-M 'P 1 21 1'
_atom_sites_solution_hydrogens geom
_atom_sites_solution_primary direct
_atom_sites_solution_secondary difmap
_audit_creation_method SHELXL-97
_cell_angle_alpha 90.00
_cell_angle_beta 115.556(5)
_cell_angle_gamma 90.00
_cell_formula_units_Z 2
_cell_length_a 18.319(2)
_cell_length_b 4.8688(5)
_cell_length_c 20.288(2)
_cell_measurement_temperature 200(2)
_cell_volume 1632.5(3)
_computing_data_collection APEXII
_computing_structure_refinement 'SHELXL-97 (Sheldrick, 2008)'
_computing_structure_solution 'SHELXS-97 (Sheldrick, 2008)'
_diffrn_ambient_temperature 200(2)
_diffrn_measured_fraction_theta_full 0.948
_diffrn_measured_fraction_theta_max 0.948
_diffrn_radiation_monochromator 'Goebel mirror'
_diffrn_radiation_source 'fine-focus sealed tube'
_diffrn_radiation_type CuK\a
_diffrn_radiation_wavelength 1.54178
_diffrn_reflns_av_R_equivalents 0.1636
_diffrn_reflns_av_sigmaI/netI 0.1397
_diffrn_reflns_limit_h_max 21
_diffrn_reflns_limit_h_min -21
_diffrn_reflns_limit_k_max 5
_diffrn_reflns_limit_k_min -5
_diffrn_reflns_limit_l_max 23
_diffrn_reflns_limit_l_min -23
_diffrn_reflns_number 20475
_diffrn_reflns_theta_full 66.01
_diffrn_reflns_theta_max 66.01
_diffrn_reflns_theta_min 2.41
_exptl_absorpt_coefficient_mu 6.044
_exptl_absorpt_correction_T_max 1.0000
_exptl_absorpt_correction_T_min 0.7908
_exptl_absorpt_correction_type multi-scan
_exptl_absorpt_process_details SADABS
_exptl_crystal_colour colorless
_exptl_crystal_density_diffrn 1.621
_exptl_crystal_description needle
_exptl_crystal_F_000 810
_exptl_crystal_size_max 0.06
_exptl_crystal_size_mid 0.01
_exptl_crystal_size_min 0.01
_refine_diff_density_max 1.613
_refine_diff_density_min -2.444
_refine_diff_density_rms 0.160
_refine_ls_abs_structure_details 'Flack H D (1983), Acta Cryst. A39, 876-881'
_refine_ls_abs_structure_Flack -0.034(19)
_refine_ls_extinction_method none
_refine_ls_goodness_of_fit_ref 1.126
_refine_ls_hydrogen_treatment constr
_refine_ls_matrix_type full
_refine_ls_number_parameters 451
_refine_ls_number_reflns 5414
_refine_ls_number_restraints 28
_refine_ls_restrained_S_all 1.123
_refine_ls_R_factor_all 0.1285
_refine_ls_R_factor_gt 0.0946
_refine_ls_shift/su_max 0.000
_refine_ls_shift/su_mean 0.000
_refine_ls_structure_factor_coef Fsqd
_refine_ls_weighting_details 'calc w=1/[\s^2^(Fo^2^)+(0.1214P)^2^+0.0000P] where P=(Fo^2^+2Fc^2^)/3'
_refine_ls_weighting_scheme calc
_refine_ls_wR_factor_gt 0.2103
_refine_ls_wR_factor_ref 0.2327
_reflns_number_gt 4002
_reflns_number_total 5414
_reflns_threshold_expression >2sigma(I)
_cod_data_source_file ic402435z_si_003.cif
_cod_data_source_block MODL
_cod_original_sg_symbol_H-M 'P 21'
_cod_database_code 4337039

loop_
_symmetry_equiv_pos_as_xyz
'x, y, z'
'-x, y+1/2, -z'

loop_
_atom_site_label
_atom_site_type_symbol
_atom_site_fract_x
_atom_site_fract_y
_atom_site_fract_z
_atom_site_U_iso_or_equiv
_atom_site_adp_type
_atom_site_occupancy
_atom_site_symmetry_multiplicity
_atom_site_calc_flag
_atom_site_refinement_flags
Cd1 Cd 0.72201(5) -0.0800(2) 0.37863(5) 0.0273(3) Uani 1 1 d .
O3 O 0.8383(5) -0.298(2) 0.4569(6) 0.040(3) Uani 1 1 d .
O5 O 0.3260(6) 0.144(2) 0.7217(6) 0.039(3) Uani 1 1 d .
O2 O 0.7980(6) 0.137(2) 0.3306(7) 0.045(3) Uani 1 1 d .
O1 O 0.6078(5) 0.168(2) 0.3024(6) 0.043(3) Uani 1 1 d .
O15 O 0.5882(8) -0.192(2) 0.8048(8) 0.039(3) Uani 1 1 d .
O14 O 0.9239(7) -0.150(2) 0.7477(7) 0.042(3) Uani 1 1 d .
C2 C 0.9676(7) 0.232(3) 0.6994(8) 0.025(3) Uani 1 1 d .
H2 H 0.9987 0.3915 0.7294 0.030 Uiso 1 1 calc R
C50 C 0.9123(8) 0.332(3) 0.6212(9) 0.038(4) Uani 1 1 d .
H50A H 0.8986 0.5288 0.6209 0.046 Uiso 1 1 calc R
H50B H 0.8617 0.2234 0.5994 0.046 Uiso 1 1 calc R
C4 C 0.8825(7) 0.220(3) 0.9494(8) 0.028(3) Uani 1 1 d U
C5 C 0.9021(7) 0.302(3) 0.8861(8) 0.034(4) Uani 1 1 d .
H5A H 0.8997 0.5048 0.8823 0.041 Uiso 1 1 calc R
H5B H 0.9586 0.2471 0.8989 0.041 Uiso 1 1 calc R
C6 C 0.9202(9) 0.362(4) 1.0137(9) 0.053(6) Uani 1 1 d U
H6 H 0.9549 0.5114 1.0166 0.063 Uiso 1 1 calc R
C8 C 0.8195(8) -0.057(5) 1.0071(9) 0.044(4) Uani 1 1 d U
H8 H 0.7840 -0.2036 1.0045 0.053 Uiso 1 1 calc R
O13 O 0.7521(6) 0.5522(19) 0.7788(7) 0.030(3) Uani 1 1 d .
O8 O 0.8731(7) 0.157(3) 1.1923(7) 0.052(3) Uani 1 1 d .
C12 C 0.8573(8) 0.083(3) 1.0703(9) 0.035(3) Uani 1 1 d U
N4 N 0.7065(6) 0.115(2) 0.7706(6) 0.022(3) Uani 1 1 d U
H4 H 0.7209 -0.0586 0.7767 0.026 Uiso 1 1 calc R
C15 C 0.5956(10) 0.054(3) 0.8013(11) 0.031(4) Uani 1 1 d .
N7 N 0.5845(7) 0.237(2) 0.8468(6) 0.024(3) Uani 1 1 d .
H7 H 0.5908 0.4132 0.8416 0.029 Uiso 1 1 calc R
C18 C 0.6208(7) 0.185(3) 0.7466(7) 0.020(3) Uani 1 1 d .
H18 H 0.6135 0.3890 0.7455 0.024 Uiso 1 1 calc R
O6 O 0.7410(5) 0.2795(19) 0.4526(6) 0.031(2) Uani 1 1 d .
O7 O 0.6624(5) 0.6487(19) 0.4302(5) 0.028(2) Uani 1 1 d .
C20 C 0.6877(6) 0.435(4) 0.4601(7) 0.024(3) Uani 1 1 d .
C21 C 0.3406(8) -0.027(3) 0.8390(9) 0.039(4) Uani 1 1 d .
H21A H 0.3295 0.0623 0.8776 0.047 Uiso 1 1 calc R
H21B H 0.3188 -0.2158 0.8327 0.047 Uiso 1 1 calc R
C24 C 0.5941(6) 0.465(3) 0.5208(7) 0.022(3) Uani 1 1 d U
H24 H 0.5702 0.6188 0.4902 0.026 Uiso 1 1 calc R
C22 C 0.6561(7) 0.325(2) 0.5142(8) 0.020(3) Uani 1 1 d U
C23 C 0.6902(7) 0.101(3) 0.5584(8) 0.025(3) Uani 1 1 d U
H23 H 0.7331 0.0050 0.5542 0.030 Uiso 1 1 calc R
O11 O 0.2293(6) 0.236(2) 0.7597(6) 0.046(3) Uani 1 1 d .
C26 C 0.5663(6) 0.385(3) 0.5714(7) 0.023(3) Uani 1 1 d U
H26 H 0.5250 0.4870 0.5768 0.027 Uiso 1 1 calc R
C27 C 0.5994(7) 0.156(3) 0.6140(8) 0.021(3) Uani 1 1 d U
C28 C 0.6634(7) 0.016(3) 0.6081(8) 0.024(3) Uani 1 1 d U
H28 H 0.6878 -0.1378 0.6386 0.029 Uiso 1 1 calc R
N3 N 0.4277(7) -0.043(3) 0.8642(7) 0.036(3) Uani 1 1 d .
H3 H 0.4512 -0.2042 0.8689 0.043 Uiso 1 1 calc R
C31 C 0.6096(11) 0.298(4) 0.9737(9) 0.058(5) Uani 1 1 d .
H31A H 0.5939 0.2321 1.0114 0.087 Uiso 1 1 calc R
H31B H 0.5979 0.4951 0.9657 0.087 Uiso 1 1 calc R
H31C H 0.6677 0.2676 0.9897 0.087 Uiso 1 1 calc R
C29 C 0.5627(8) 0.145(3) 0.9035(9) 0.033(4) Uani 1 1 d .
H29 H 0.5755 -0.0554 0.9124 0.039 Uiso 1 1 calc R
C34 C 0.8316(9) 0.009(3) 0.9443(10) 0.040(4) Uani 1 1 d U
H34 H 0.8050 -0.0917 0.9002 0.048 Uiso 1 1 calc R
C35 C 0.9083(10) 0.291(4) 1.0742(10) 0.052(5) Uani 1 1 d U
H35 H 0.9360 0.3884 1.1187 0.062 Uiso 1 1 calc R
C37 C 0.8426(8) 0.031(3) 1.1371(9) 0.030(4) Uani 1 1 d .
O9 O 0.7963(8) -0.180(3) 1.1288(7) 0.062(4) Uani 1 1 d .
C38 C 0.5705(7) 0.061(3) 0.6702(7) 0.023(3) Uani 1 1 d .
H38A H 0.5739 -0.1422 0.6737 0.028 Uiso 1 1 calc R
H38B H 0.5131 0.1131 0.6535 0.028 Uiso 1 1 calc R
C41 C 0.4721(8) 0.186(3) 0.8804(9) 0.037(4) Uani 1 1 d .
O12 O 0.4430(6) 0.416(3) 0.8711(7) 0.065(3) Uani 1 1 d .
C40 C 0.2957(9) 0.126(3) 0.7694(9) 0.034(4) Uani 1 1 d .
O19 O 1.0717(5) -0.043(3) 0.6044(5) 0.043(3) Uani 1 1 d .
C45 C 0.8491(7) 0.186(3) 0.8115(8) 0.022(3) Uani 1 1 d U
H45 H 0.8479 -0.0194 0.8140 0.026 Uiso 1 1 calc R
C47 C 0.7620(8) 0.302(3) 0.7832(10) 0.020(4) Uani 1 1 d U
N5 N 0.8836(6) 0.269(2) 0.7628(6) 0.027(3) Uani 1 1 d .
H5 H 0.8795 0.4420 0.7494 0.032 Uiso 1 1 calc R
C48 C 0.9213(8) 0.095(3) 0.7372(9) 0.024(4) Uani 1 1 d .
C51 C 0.9653(9) 0.283(3) 0.5804(9) 0.034(4) Uani 1 1 d .
H51A H 0.9329 0.2091 0.5308 0.041 Uiso 1 1 calc R
H51B H 0.9920 0.4551 0.5765 0.041 Uiso 1 1 calc R
N13 N 1.0230(6) 0.045(2) 0.6887(7) 0.029(3) Uani 1 1 d .
H13 H 1.0520 -0.0798 0.7208 0.034 Uiso 1 1 calc R
C55 C 1.0247(7) 0.082(3) 0.6265(9) 0.032(4) Uani 1 1 d .

loop_
_atom_site_aniso_label
_atom_site_aniso_U_11
_atom_site_aniso_U_22
_atom_site_aniso_U_33
_atom_site_aniso_U_23
_atom_site_aniso_U_13
_atom_site_aniso_U_12
Cd1 0.0277(4) 0.0263(4) 0.0326(6) 0.0001(6) 0.0174(4) -0.0009(5)
O3 0.024(5) 0.039(6) 0.051(8) 0.009(5) 0.012(5) 0.004(4)
O5 0.052(6) 0.027(5) 0.046(8) 0.010(5) 0.028(6) 0.016(5)
O2 0.049(6) 0.050(7) 0.052(8) -0.003(6) 0.037(6) -0.011(5)
O1 0.024(5) 0.042(6) 0.052(8) 0.011(6) 0.008(5) -0.009(4)
O15 0.059(8) 0.037(7) 0.040(9) -0.006(6) 0.039(8) -0.007(5)
O14 0.057(7) 0.032(7) 0.060(9) 0.002(5) 0.048(7) 0.002(5)
C2 0.023(6) 0.027(7) 0.028(10) 0.006(6) 0.013(7) 0.005(5)
C50 0.030(7) 0.039(9) 0.054(12) 0.006(7) 0.027(8) 0.013(6)
C4 0.013(5) 0.043(8) 0.024(8) 0.005(6) 0.006(6) 0.004(5)
C5 0.016(6) 0.056(9) 0.028(11) 0.003(7) 0.007(7) -0.007(6)
C6 0.045(8) 0.077(16) 0.039(10) -0.014(8) 0.021(8) -0.034(9)
C8 0.047(8) 0.046(9) 0.048(10) -0.013(9) 0.029(8) -0.022(8)
O13 0.035(6) 0.009(5) 0.052(9) -0.001(5) 0.025(6) 0.005(4)
O8 0.062(7) 0.069(8) 0.034(8) -0.008(7) 0.029(7) -0.024(6)
C12 0.031(7) 0.043(9) 0.031(9) 0.004(6) 0.014(7) 0.001(6)
N4 0.016(5) 0.020(5) 0.036(8) 0.007(5) 0.016(5) 0.007(4)
C15 0.031(8) 0.013(8) 0.054(14) 0.000(8) 0.024(9) 0.002(6)
N7 0.045(7) 0.018(5) 0.031(8) 0.001(5) 0.036(6) 0.002(5)
C18 0.014(6) 0.026(7) 0.018(9) 0.004(6) 0.006(6) 0.001(5)
O6 0.027(5) 0.034(5) 0.038(7) 0.002(5) 0.020(5) 0.005(4)
O7 0.035(5) 0.023(5) 0.026(7) 0.005(4) 0.015(5) 0.007(4)
C20 0.016(5) 0.031(7) 0.026(8) 0.002(9) 0.011(5) 0.000(8)
C21 0.035(7) 0.041(12) 0.039(10) 0.014(7) 0.014(7) 0.005(6)
C24 0.012(5) 0.029(9) 0.021(8) -0.001(5) 0.004(5) -0.001(5)
C22 0.012(5) 0.020(6) 0.024(9) -0.004(4) 0.004(6) -0.007(4)
C23 0.023(6) 0.028(7) 0.020(9) -0.003(5) 0.007(6) -0.002(5)
O11 0.047(6) 0.061(7) 0.038(8) 0.011(6) 0.028(6) 0.027(6)
C26 0.009(4) 0.033(7) 0.022(7) -0.003(6) 0.002(5) -0.008(5)
C27 0.023(6) 0.023(6) 0.018(8) -0.013(5) 0.008(6) -0.012(5)
C28 0.028(6) 0.020(6) 0.031(9) -0.005(5) 0.018(7) -0.006(4)
N3 0.044(6) 0.039(8) 0.031(8) 0.011(7) 0.022(6) 0.007(6)
C31 0.068(12) 0.091(14) 0.024(12) -0.018(9) 0.029(11) -0.011(10)
C29 0.043(8) 0.030(7) 0.034(11) 0.010(7) 0.026(8) 0.007(6)
C34 0.040(8) 0.046(9) 0.034(9) -0.001(6) 0.016(8) -0.007(6)
C35 0.043(9) 0.077(12) 0.030(10) -0.016(8) 0.010(9) -0.027(8)
C37 0.018(6) 0.047(8) 0.024(11) -0.012(7) 0.008(7) -0.003(6)
O9 0.090(10) 0.075(10) 0.034(9) -0.022(6) 0.039(8) -0.043(7)
C38 0.023(6) 0.031(7) 0.015(9) 0.003(6) 0.008(6) -0.008(5)
C41 0.033(8) 0.038(9) 0.049(12) 0.009(8) 0.026(8) 0.007(7)
O12 0.056(6) 0.025(5) 0.131(11) -0.003(11) 0.058(7) 0.006(8)
C40 0.040(8) 0.036(8) 0.020(10) 0.011(7) 0.009(8) 0.000(7)
O19 0.039(5) 0.064(8) 0.034(7) -0.004(7) 0.024(5) 0.015(6)
C45 0.020(5) 0.023(7) 0.026(9) 0.000(6) 0.013(6) 0.003(5)
C47 0.004(5) 0.028(8) 0.027(11) -0.008(7) 0.005(7) -0.003(5)
N5 0.037(6) 0.020(6) 0.036(9) 0.013(5) 0.028(6) 0.007(5)
C48 0.018(6) 0.025(8) 0.028(10) 0.007(6) 0.010(7) 0.008(5)
C51 0.037(8) 0.038(8) 0.039(11) 0.005(7) 0.028(8) 0.010(6)
N13 0.024(6) 0.034(6) 0.034(9) 0.007(5) 0.018(6) 0.008(5)
C55 0.016(6) 0.028(8) 0.057(13) -0.010(7) 0.021(8) 0.003(5)

loop_
_atom_type_symbol
_atom_type_description
_atom_type_scat_dispersion_real
_atom_type_scat_dispersion_imag
_atom_type_scat_source
C C 0.0181 0.0091 'International Tables Vol C Tables 4.2.6.8 and 6.1.1.4'
H H 0.0000 0.0000 'International Tables Vol C Tables 4.2.6.8 and 6.1.1.4'
Cd Cd 0.1185 4.6533 'International Tables Vol C Tables 4.2.6.8 and 6.1.1.4'
N N 0.0311 0.0180 'International Tables Vol C Tables 4.2.6.8 and 6.1.1.4'
O O 0.0492 0.0322 'International Tables Vol C Tables 4.2.6.8 and 6.1.1.4'

loop_
_geom_angle_atom_site_label_1
_geom_angle_atom_site_label_2
_geom_angle_atom_site_label_3
_geom_angle
_geom_angle_site_symmetry_1
_geom_angle_site_symmetry_3
O7 Cd1 O6 96.6(3) 1_545 .
O7 Cd1 O2 170.3(4) 1_545 .
O6 Cd1 O2 88.7(4) . .
O7 Cd1 O3 84.2(3) 1_545 .
O6 Cd1 O3 93.9(4) . .
O2 Cd1 O3 87.3(4) . .
O7 Cd1 O5 89.5(4) 1_545 2_646
O6 Cd1 O5 162.1(4) . 2_646
O2 Cd1 O5 87.8(4) . 2_646
O3 Cd1 O5 103.4(4) . 2_646
O7 Cd1 O1 97.8(3) 1_545 .
O6 Cd1 O1 82.9(4) . .
O2 Cd1 O1 90.9(4) . .
O3 Cd1 O1 176.3(4) . .
O5 Cd1 O1 79.7(4) 2_646 .
C40 O5 Cd1 125.3(9) . 2_656
N13 C2 C50 103.6(11) . .
N13 C2 C48 112.2(11) . .
C50 C2 C48 113.2(11) . .
N13 C2 H2 109.2 . .
C50 C2 H2 109.2 . .
C48 C2 H2 109.2 . .
C2 C50 C51 102.5(10) . .
C2 C50 H50A 111.3 . .
C51 C50 H50A 111.3 . .
C2 C50 H50B 111.3 . .
C51 C50 H50B 111.3 . .
H50A C50 H50B 109.2 . .
C34 C4 C6 120.0(15) . .
C34 C4 C5 122.4(15) . .
C6 C4 C5 117.6(13) . .
C45 C5 C4 117.5(11) . .
C45 C5 H5A 107.9 . .
C4 C5 H5A 107.9 . .
C45 C5 H5B 107.9 . .
C4 C5 H5B 107.9 . .
H5A C5 H5B 107.2 . .
C4 C6 C35 120.8(15) . .
C4 C6 H6 119.6 . .
C35 C6 H6 119.6 . .
C12 C8 C34 121.5(17) . .
C12 C8 H8 119.3 . .
C34 C8 H8 119.3 . .
C8 C12 C35 119.4(16) . .
C8 C12 C37 123.3(14) . .
C35 C12 C37 117.2(15) . .
C47 N4 C18 122.3(11) . .
C47 N4 H4 118.8 . .
C18 N4 H4 118.8 . .
O15 C15 N7 123.7(18) . .
O15 C15 C18 122.4(17) . .
N7 C15 C18 113.9(13) . .
C15 N7 C29 120.9(12) . .
C15 N7 H7 119.5 . .
C29 N7 H7 119.5 . .
N4 C18 C38 109.4(10) . .
N4 C18 C15 106.2(11) . .
C38 C18 C15 109.3(11) . .
N4 C18 H18 110.6 . .
C38 C18 H18 110.6 . .
C15 C18 H18 110.6 . .
C20 O6 Cd1 129.1(9) . .
C20 O7 Cd1 126.3(7) . 1_565
O7 C20 O6 126.6(12) . .
O7 C20 C22 118.9(11) . .
O6 C20 C22 114.5(14) . .
N3 C21 C40 115.8(12) . .
N3 C21 H21A 108.3 . .
C40 C21 H21A 108.3 . .
N3 C21 H21B 108.3 . .
C40 C21 H21B 108.3 . .
H21A C21 H21B 107.4 . .
C22 C24 C26 121.0(13) . .
C22 C24 H24 119.5 . .
C26 C24 H24 119.5 . .
C24 C22 C23 119.3(13) . .
C24 C22 C20 118.3(12) . .
C23 C22 C20 122.3(12) . .
C22 C23 C28 121.0(12) . .
C22 C23 H23 119.5 . .
C28 C23 H23 119.5 . .
C27 C26 C24 119.2(12) . .
C27 C26 H26 120.4 . .
C24 C26 H26 120.4 . .
C26 C27 C28 119.8(12) . .
C26 C27 C38 120.9(11) . .
C28 C27 C38 119.2(12) . .
C23 C28 C27 119.6(13) . .
C23 C28 H28 120.2 . .
C27 C28 H28 120.2 . .
C41 N3 C21 120.1(14) . .
C41 N3 H3 120.0 . .
C21 N3 H3 120.0 . .
C29 C31 H31A 109.5 . .
C29 C31 H31B 109.5 . .
H31A C31 H31B 109.5 . .
C29 C31 H31C 109.5 . .
H31A C31 H31C 109.5 . .
H31B C31 H31C 109.5 . .
N7 C29 C31 111.0(13) . .
N7 C29 C41 110.6(12) . .
C31 C29 C41 109.1(13) . .
N7 C29 H29 108.7 . .
C31 C29 H29 108.7 . .
C41 C29 H29 108.7 . .
C4 C34 C8 118.0(16) . .
C4 C34 H34 121.0 . .
C8 C34 H34 121.0 . .
C6 C35 C12 120.3(17) . .
C6 C35 H35 119.9 . .
C12 C35 H35 119.9 . .
O8 C37 O9 123.4(16) . .
O8 C37 C12 124.4(14) . .
O9 C37 C12 112.1(14) . .
C27 C38 C18 112.5(10) . .
C27 C38 H38A 109.1 . .
C18 C38 H38A 109.1 . .
C27 C38 H38B 109.1 . .
C18 C38 H38B 109.1 . .
H38A C38 H38B 107.8 . .
O12 C41 N3 123.4(13) . .
O12 C41 C29 120.6(14) . .
N3 C41 C29 115.6(13) . .
O11 C40 O5 122.8(14) . .
O11 C40 C21 117.3(13) . .
O5 C40 C21 119.9(13) . .
N5 C45 C5 107.4(10) . .
N5 C45 C47 109.2(11) . .
C5 C45 C47 110.2(11) . .
N5 C45 H45 110.0 . .
C5 C45 H45 110.0 . .
C47 C45 H45 110.0 . .
O13 C47 N4 126.7(14) . .
O13 C47 C45 119.0(13) . .
N4 C47 C45 114.1(12) . .
C48 N5 C45 122.9(11) . .
C48 N5 H5 118.5 . .
C45 N5 H5 118.5 . .
O14 C48 N5 123.2(14) . .
O14 C48 C2 122.2(13) . .
N5 C48 C2 114.4(11) . .
C55 C51 C50 103.2(12) . .
C55 C51 H51A 111.1 . .
C50 C51 H51A 111.1 . .
C55 C51 H51B 111.1 . .
C50 C51 H51B 111.1 . .
H51A C51 H51B 109.1 . .
C55 N13 C2 111.9(12) . .
C55 N13 H13 124.1 . .
C2 N13 H13 124.1 . .
O19 C55 N13 125.3(14) . .
O19 C55 C51 121.4(15) . .
N13 C55 C51 113.3(11) . .

loop_
_geom_bond_atom_site_label_1
_geom_bond_atom_site_label_2
_geom_bond_distance
_geom_bond_site_symmetry_2
Cd1 O7 2.240(9) 1_545
Cd1 O6 2.233(10) .
Cd1 O2 2.274(9) .
Cd1 O3 2.294(10) .
Cd1 O5 2.275(11) 2_646
Cd1 O1 2.331(10) .
O5 C40 1.310(17) .
O5 Cd1 2.275(11) 2_656
O15 C15 1.212(15) .
O14 C48 1.208(18) .
C2 N13 1.449(16) .
C2 C50 1.55(2) .
C2 C48 1.522(18) .
C2 H2 1.0000 .
C50 C51 1.542(17) .
C50 H50A 0.9900 .
C50 H50B 0.9900 .
C4 C34 1.36(2) .
C4 C6 1.37(2) .
C4 C5 1.527(19) .
C5 C45 1.513(19) .
C5 H5A 0.9900 .
C5 H5B 0.9900 .
C6 C35 1.38(2) .
C6 H6 0.9500 .
C8 C12 1.35(2) .
C8 C34 1.42(2) .
C8 H8 0.9500 .
O13 C47 1.229(13) .
O8 C37 1.185(18) .
C12 C35 1.36(2) .
C12 C37 1.51(2) .
N4 C47 1.304(17) .
N4 C18 1.469(13) .
N4 H4 0.8800 .
C15 N7 1.36(2) .
C15 C18 1.52(2) .
N7 C29 1.443(16) .
N7 H7 0.8800 .
C18 C38 1.545(18) .
C18 H18 1.0000 .
O6 C20 1.297(17) .
O7 C20 1.19(2) .
O7 Cd1 2.240(9) 1_565
C20 C22 1.541(17) .
C21 N3 1.452(16) .
C21 C40 1.49(2) .
C21 H21A 0.9900 .
C21 H21B 0.9900 .
C24 C22 1.380(16) .
C24 C26 1.383(17) .
C24 H24 0.9500 .
C22 C23 1.378(18) .
C23 C28 1.364(18) .
C23 H23 0.9500 .
O11 C40 1.265(17) .
C26 C27 1.38(2) .
C26 H26 0.9500 .
C27 C28 1.405(17) .
C27 C38 1.522(17) .
C28 H28 0.9500 .
N3 C41 1.33(2) .
N3 H3 0.8800 .
C31 C29 1.51(2) .
C31 H31A 0.9800 .
C31 H31B 0.9800 .
C31 H31C 0.9800 .
C29 C41 1.531(18) .
C29 H29 1.0000 .
C34 H34 0.9500 .
C35 H35 0.9500 .
C37 O9 1.293(17) .
C38 H38A 0.9900 .
C38 H38B 0.9900 .
C41 O12 1.22(2) .
O19 C55 1.283(15) .
C45 N5 1.439(15) .
C45 C47 1.552(17) .
C45 H45 1.0000 .
N5 C48 1.332(17) .
N5 H5 0.8800 .
C51 C55 1.46(2) .
C51 H51A 0.9900 .
C51 H51B 0.9900 .
N13 C55 1.289(19) .
N13 H13 0.8800 .
